data_2203528
loop_
_publ_author_name
'Shan Gao'
'Zhu-Yan Zhang'
'Li-Hua Huo'
'Hui Zhao'
'Jing-Gui Zhao'

_publ_section_title
;
 Hexaaquazinc(II) bis[(4-oxo-4<i>H</i>-pyridin-1-yl)acetate] dihydrate
;
_journal_issue 4
_journal_name_full 'Acta Crystallographica Section E'
_journal_page_first m444
_journal_page_last m446
_journal_paper_doi 10.1107/S1600536804006257
_journal_volume 60
_journal_year 2004
_chemical_formula_iupac '[Zn (H2 O)6] (C7 H6 N O3)2, 2H2 O'
_chemical_formula_moiety 'H12 O6 Zn, 2(C7 H6 N O3), 2(H2 O)'
_chemical_formula_sum 'C14 H28 N2 O14 Zn'
_chemical_formula_weight 513.75
_chemical_name_systematic 'Hexaaquazinc(II) bis[(4-oxo-4H-pyridine-1-yl)acetate] dihydrate'
_space_group_IT_number 14
_symmetry_cell_setting monoclinic
_symmetry_space_group_name_Hall '-P 2ybc'
_symmetry_space_group_name_H-M 'P 1 21/c 1'
_atom_sites_solution_hydrogens geom
_atom_sites_solution_primary direct
_atom_sites_solution_secondary difmap
_cell_angle_alpha 90.00
_cell_angle_beta 98.62(3)
_cell_angle_gamma 90.00
_cell_formula_units_Z 2
_cell_length_a 12.427(3)
_cell_length_b 12.833(3)
_cell_length_c 6.7816(14)
_cell_measurement_reflns_used 8214
_cell_measurement_temperature 293(2)
_cell_measurement_theta_max 27.47
_cell_measurement_theta_min 3.23
_cell_volume 1069.3(4)
_computing_cell_refinement RAPID-AUTO
_computing_data_collection 'RAPID-AUTO (Rigaku Corporation, 1998)'
_computing_data_reduction 'CrystalStructure (Rigaku/MSC, 2002)'
_computing_molecular_graphics SHELXL97
_computing_publication_material SHELXL97
_computing_structure_refinement 'SHELXL97 (Sheldrick, 1997)'
_computing_structure_solution 'SHELXS97 (Sheldrick, 1997)'
_diffrn_ambient_temperature 293(2)
_diffrn_detector_area_resol_mean 10.000
_diffrn_measured_fraction_theta_full 0.999
_diffrn_measured_fraction_theta_max 0.999
_diffrn_measurement_device_type 'Rigaku R-AXIS RAPID'
_diffrn_measurement_method \w
_diffrn_radiation_monochromator graphite
_diffrn_radiation_source 'fine-focus sealed tube'
_diffrn_radiation_type MoK\a
_diffrn_radiation_wavelength 0.71073
_diffrn_reflns_av_R_equivalents 0.0244
_diffrn_reflns_av_sigmaI/netI 0.0149
_diffrn_reflns_limit_h_max 16
_diffrn_reflns_limit_h_min -16
_diffrn_reflns_limit_k_max 16
_diffrn_reflns_limit_k_min -16
_diffrn_reflns_limit_l_max 8
_diffrn_reflns_limit_l_min -8
_diffrn_reflns_number 9929
_diffrn_reflns_theta_full 27.48
_diffrn_reflns_theta_max 27.48
_diffrn_reflns_theta_min 3.17
_diffrn_standards_decay_% 0
_diffrn_standards_interval_count 0
_diffrn_standards_interval_time 0
_diffrn_standards_number 0
_exptl_absorpt_coefficient_mu 1.222
_exptl_absorpt_correction_T_max 0.8100
_exptl_absorpt_correction_T_min 0.7032
_exptl_absorpt_correction_type multi-scan
_exptl_absorpt_process_details '(ABSCOR; Higashi, 1995)'
_exptl_crystal_colour colorless
_exptl_crystal_density_diffrn 1.596
_exptl_crystal_density_method 'not measured'
_exptl_crystal_description prism
_exptl_crystal_F_000 536
_exptl_crystal_size_max 0.31
_exptl_crystal_size_mid 0.25
_exptl_crystal_size_min 0.18
_refine_diff_density_max 0.281
_refine_diff_density_min -0.422
_refine_ls_extinction_coef 0.040(2)
_refine_ls_extinction_expression Fc^*^=kFc[1+0.001xFc^2^\l^3^/sin(2\q)]^-1/4^
_refine_ls_extinction_method SHELXL97
_refine_ls_goodness_of_fit_ref 1.048
_refine_ls_hydrogen_treatment mixed
_refine_ls_matrix_type full
_refine_ls_number_parameters 158
_refine_ls_number_reflns 2447
_refine_ls_number_restraints 12
_refine_ls_restrained_S_all 1.052
_refine_ls_R_factor_all 0.0299
_refine_ls_R_factor_gt 0.0272
_refine_ls_shift/su_max 0.000
_refine_ls_shift/su_mean 0.000
_refine_ls_structure_factor_coef Fsqd
_refine_ls_weighting_details 'calc w=1/[\s^2^(Fo^2^)+(0.0454P)^2^+0.3156P] where P=(Fo^2^+2Fc^2^)/3'
_refine_ls_weighting_scheme calc
_refine_ls_wR_factor_gt 0.0734
_refine_ls_wR_factor_ref 0.0752
_reflns_number_gt 2251
_reflns_number_total 2447
_reflns_threshold_expression I>2\s(I)
_cod_data_source_file ww6176.cif
_cod_data_source_block I
_cod_original_sg_symbol_H-M 'P 21/c'
_cod_database_code 2203528
_cod_database_fobs_code 2203528

loop_
_symmetry_equiv_pos_as_xyz
'x, y, z'
'-x, y+1/2, -z+1/2'
'-x, -y, -z'
'x, -y-1/2, z-1/2'

loop_
_atom_site_label
_atom_site_fract_x
_atom_site_fract_y
_atom_site_fract_z
_atom_site_U_iso_or_equiv
_atom_site_adp_type
_atom_site_calc_flag
_atom_site_refinement_flags
_atom_site_occupancy
_atom_site_type_symbol
Zn1 0.5000 0.0000 0.0000 0.02890(10) Uani d S 1 Zn
O1 0.75756(9) 0.29091(8) -0.4060(2) 0.0375(3) Uani d . 1 O
O2 0.60245(8) 0.19901(8) -0.4560(2) 0.0354(2) Uani d . 1 O
O3 1.21414(9) 0.11950(10) -0.3263(2) 0.0449(3) Uani d . 1 O
O1W 0.47143(9) 0.06870(10) 0.2677(2) 0.0433(3) Uani d D 1 O
H8A 0.4103 0.0944 0.2524 0.065 Uiso calc RD 1 H
O2W 0.66740(10) 0.01781(9) 0.0737(2) 0.0408(3) Uani d D 1 O
H9A 0.6828 0.0799 0.0742 0.061 Uiso calc RD 1 H
O3W 0.51419(9) -0.14356(8) 0.1426(2) 0.0350(2) Uani d D 1 O
H10A 0.4761 -0.1865 0.0749 0.053 Uiso calc RD 1 H
O4W 0.28170(10) 0.16620(10) 0.3088(3) 0.0620(4) Uani d D 1 O
N1 0.88320(10) 0.11397(9) -0.3593(2) 0.0317(3) Uani d . 1 N
C1 0.70450(10) 0.20850(10) -0.4166(2) 0.0283(3) Uani d . 1 C
C2 0.76430(10) 0.10520(10) -0.3776(2) 0.0348(3) Uani d . 1 C
H2A 0.7459 0.0752 -0.2558 0.042 Uiso calc R 1 H
H2B 0.7390 0.0576 -0.4858 0.042 Uiso calc R 1 H
C3 0.94810(10) 0.10490(10) -0.1808(2) 0.0383(3) Uani d . 1 C
H3 0.9162 0.0962 -0.0662 0.046 Uiso calc R 1 H
C4 1.05840(10) 0.10800(10) -0.1642(2) 0.0395(3) Uani d . 1 C
H4 1.1003 0.1015 -0.0391 0.047 Uiso calc R 1 H
C5 1.11090(10) 0.12090(10) -0.3353(2) 0.0336(3) Uani d . 1 C
C6 1.03910(10) 0.13560(10) -0.5178(2) 0.0362(3) Uani d . 1 C
H6 1.0679 0.1481 -0.6345 0.043 Uiso calc R 1 H
C7 0.92970(10) 0.13160(10) -0.5243(2) 0.0359(3) Uani d . 1 C
H7 0.8851 0.1413 -0.6458 0.043 Uiso calc R 1 H
H8B 0.5179(9) 0.099(2) 0.344(3) 0.054 Uiso d D 1 H
H10B 0.494(2) -0.138(2) 0.256(2) 0.054 Uiso d D 1 H
H9B 0.703(2) -0.0220(10) 0.145(3) 0.054 Uiso d D 1 H
H11B 0.279(2) 0.153(2) 0.428(2) 0.054 Uiso d D 1 H
H11A 0.281(2) 0.2297(8) 0.289(3) 0.054 Uiso d D 1 H

loop_
_atom_site_aniso_label
_atom_site_aniso_U_11
_atom_site_aniso_U_22
_atom_site_aniso_U_33
_atom_site_aniso_U_12
_atom_site_aniso_U_13
_atom_site_aniso_U_23
Zn1 0.0262(2) 0.0256(2) 0.0335(2) -0.00223(8) -0.00002(9) 0.00012(8)
O1 0.0326(5) 0.0273(5) 0.0502(6) 0.0011(4) -0.0010(5) -0.0018(4)
O2 0.0272(5) 0.0347(5) 0.0429(6) 0.0022(4) 0.0013(4) 0.0011(4)
O3 0.0287(5) 0.0483(7) 0.0562(7) 0.0043(5) 0.0011(5) 0.0080(5)
O1W 0.0366(6) 0.0505(7) 0.0413(6) 0.0013(5) 0.0008(5) -0.0153(5)
O2W 0.0284(6) 0.0314(5) 0.0584(8) -0.0045(4) -0.0074(5) 0.0080(5)
O3W 0.0373(5) 0.0300(5) 0.0370(5) -0.0041(4) 0.0033(4) 0.0025(4)
O4W 0.0655(9) 0.0510(8) 0.0760(10) 0.0135(7) 0.0330(8) 0.0096(7)
N1 0.0288(6) 0.0282(6) 0.0377(6) 0.0061(5) 0.0034(5) 0.0031(5)
C1 0.0285(6) 0.0292(6) 0.0266(6) 0.0038(5) 0.0026(5) -0.0008(5)
C2 0.0301(7) 0.0282(7) 0.0464(8) 0.0024(6) 0.0063(6) 0.0029(6)
C3 0.0404(8) 0.0416(8) 0.0329(7) 0.0065(7) 0.0059(6) 0.0019(6)
C4 0.0377(8) 0.0452(9) 0.0333(8) 0.0060(7) -0.0018(6) 0.0006(6)
C5 0.0308(7) 0.0255(6) 0.0432(8) 0.0034(5) 0.0014(6) 0.0020(6)
C6 0.0346(7) 0.0369(8) 0.0374(8) 0.0032(7) 0.0063(6) 0.0071(6)
C7 0.0345(7) 0.0377(8) 0.0340(7) 0.0061(6) 0.0003(6) 0.0066(6)

loop_
_atom_type_symbol
_atom_type_description
_atom_type_scat_dispersion_real
_atom_type_scat_dispersion_imag
_atom_type_scat_source
C C 0.0033 0.0016 'International Tables Vol C Tables 4.2.6.8 and 6.1.1.4'
H H 0.0000 0.0000 'International Tables Vol C Tables 4.2.6.8 and 6.1.1.4'
N N 0.0061 0.0033 'International Tables Vol C Tables 4.2.6.8 and 6.1.1.4'
O O 0.0106 0.0060 'International Tables Vol C Tables 4.2.6.8 and 6.1.1.4'
Zn Zn 0.2839 1.4301 'International Tables Vol C Tables 4.2.6.8 and 6.1.1.4'

loop_
_geom_angle_atom_site_label_1
_geom_angle_atom_site_label_2
_geom_angle_atom_site_label_3
_geom_angle_site_symmetry_1
_geom_angle_site_symmetry_3
_geom_angle
_geom_angle_publ_flag
O3W Zn1 O3W 3_655 . 180.00(7) no
O3W Zn1 O2W 3_655 3_655 88.48(5) no
O3W Zn1 O2W . 3_655 91.52(5) yes
O3W Zn1 O2W 3_655 . 91.52(5) no
O3W Zn1 O2W . . 88.48(5) yes
O2W Zn1 O2W 3_655 . 180.00(6) no
O3W Zn1 O1W 3_655 3_655 89.07(5) no
O3W Zn1 O1W . 3_655 90.93(5) no
O2W Zn1 O1W 3_655 3_655 92.22(6) no
O2W Zn1 O1W . 3_655 87.78(6) yes
O3W Zn1 O1W 3_655 . 90.93(5) yes
O3W Zn1 O1W . . 89.07(5) yes
O2W Zn1 O1W 3_655 . 87.78(6) no
O2W Zn1 O1W . . 92.22(6) yes
O1W Zn1 O1W 3_655 . 180.00(6) no
Zn1 O1W H8A . . 109.5 no
Zn1 O1W H8B . . 124.0(10) no
H8A O1W H8B . . 116.2 no
Zn1 O2W H9A . . 109.5 no
Zn1 O2W H9B . . 122(2) no
H9A O2W H9B . . 120.8 no
Zn1 O3W H10A . . 109.5 no
Zn1 O3W H10B . . 109(2) no
H10A O3W H10B . . 109.7 no
H11B O4W H11A . . 111.0(10) no
C7 N1 C3 . . 118.80(10) no
C7 N1 C2 . . 119.40(10) no
C3 N1 C2 . . 121.80(10) no
O1 C1 O2 . . 127.00(10) no
O1 C1 C2 . . 119.30(10) no
O2 C1 C2 . . 113.70(10) no
N1 C2 C1 . . 114.00(10) yes
N1 C2 H2A . . 108.8 no
C1 C2 H2A . . 108.8 no
N1 C2 H2B . . 108.8 no
C1 C2 H2B . . 108.8 no
H2A C2 H2B . . 107.7 no
N1 C3 C4 . . 122.00(10) no
N1 C3 H3 . . 119.0 no
C4 C3 H3 . . 119.0 no
C3 C4 C5 . . 121.0(2) no
C3 C4 H4 . . 119.5 no
C5 C4 H4 . . 119.5 no
O3 C5 C4 . . 122.6(2) no
O3 C5 C6 . . 122.5(2) no
C4 C5 C6 . . 114.90(10) no
C7 C6 C5 . . 121.1(2) no
C7 C6 H6 . . 119.4 no
C5 C6 H6 . . 119.4 no
N1 C7 C6 . . 122.00(10) no
N1 C7 H7 . . 119.0 no
C6 C7 H7 . . 119.0 no

loop_
_geom_bond_atom_site_label_1
_geom_bond_atom_site_label_2
_geom_bond_site_symmetry_2
_geom_bond_distance
_geom_bond_publ_flag
Zn1 O3W 3_655 2.0760(10) no
Zn1 O3W . 2.0760(10) yes
Zn1 O2W 3_655 2.0770(10) no
Zn1 O2W . 2.0770(10) yes
Zn1 O1W 3_655 2.0960(10) no
Zn1 O1W . 2.0960(10) yes
O1 C1 . 1.242(2) yes
O2 C1 . 1.262(2) yes
O3 C5 . 1.276(2) yes
O1W H8A . 0.8200 no
O1W H8B . 0.82(2) no
O2W H9A . 0.8200 no
O2W H9B . 0.80(2) no
O3W H10A . 0.8200 no
O3W H10B . 0.84(2) no
O4W H11B . 0.84(2) no
O4W H11A . 0.83(2) no
N1 C7 . 1.353(2) no
N1 C3 . 1.355(2) no
N1 C2 . 1.468(2) no
C1 C2 . 1.524(2) no
C2 H2A . 0.9700 no
C2 H2B . 0.9700 no
C3 C4 . 1.359(2) yes
C3 H3 . 0.9300 no
C4 C5 . 1.423(2) no
C4 H4 . 0.9300 no
C5 C6 . 1.425(2) no
C6 C7 . 1.356(2) yes
C6 H6 . 0.9300 no
C7 H7 . 0.9300 no

loop_
_geom_hbond_atom_site_label_D
_geom_hbond_atom_site_label_H
_geom_hbond_atom_site_label_A
_geom_hbond_site_symmetry_A
_geom_hbond_distance_DH
_geom_hbond_distance_HA
_geom_hbond_distance_DA
_geom_hbond_angle_DHA
_geom_hbond_publ_flag
O1W H8A O4W . 0.82 1.93 2.720(2) 161 yes
O1W H8B O2 1_556 0.82(2) 2.040(10) 2.836(2) 166(2) yes
O2W H9A O1 4_566 0.82 1.89 2.694(2) 164 yes
O2W H9B O3 3_755 0.80(2) 1.940(10) 2.730(2) 177(2) yes
O3W H10A O2 2_644 0.82 1.88 2.690(2) 170 yes
O3W H10B O2 3_655 0.84(2) 2.090(10) 2.837(2) 147.0(10) yes
O4W H11B O3 1_456 0.84(2) 2.000(10) 2.794(2) 159(2) yes
O4W H11A O3 4_466 0.83(2) 2.200(10) 2.980(2) 157(2) yes

loop_
_geom_torsion_atom_site_label_1
_geom_torsion_atom_site_label_2
_geom_torsion_atom_site_label_3
_geom_torsion_atom_site_label_4
_geom_torsion
_geom_torsion_publ_flag
C7 N1 C2 C1 -73.1(2) no
C3 N1 C2 C1 106.9(2) no
O1 C1 C2 N1 -8.5(2) no
O2 C1 C2 N1 171.90(10) no
C7 N1 C3 C4 -3.2(2) no
C2 N1 C3 C4 176.8(2) no
N1 C3 C4 C5 0.0(3) no
C3 C4 C5 O3 -176.8(2) no
C3 C4 C5 C6 3.2(2) no
O3 C5 C6 C7 176.70(10) no
C4 C5 C6 C7 -3.2(2) no
C3 N1 C7 C6 3.2(2) no
C2 N1 C7 C6 -176.80(10) no
C5 C6 C7 N1 0.2(2) no
